data_2200248
loop_
_publ_author_name
'Kubo, Kanji '
' Tsujimoto, Teppei '
'Mori, Akira'

_publ_section_title
;
 3-Phenylpyrrolo[2,3-<i>b</i>]tropone
;
_journal_issue 3
_journal_name_full 'Acta Crystallographica Section E'
_journal_page_first o225
_journal_page_last o227
_journal_paper_doi 10.1107/S1600536801002021
_journal_volume 57
_journal_year 2001
_chemical_formula_iupac 'C15 H11 N O'
_chemical_formula_moiety 'C15 H11 N O'
_chemical_formula_sum 'C15 H11 N O'
_chemical_formula_weight 221.25
_chemical_name_systematic
;
3-Phenylpyrrolo[2,3-b]tropone
;
_space_group_IT_number 14
_symmetry_cell_setting monoclinic
_symmetry_space_group_name_Hall '-P 2ybc'
_symmetry_space_group_name_H-M 'P 1 21/c 1'
_cell_angle_alpha 90.00
_cell_angle_beta 101.980(5)
_cell_angle_gamma 90.00
_cell_formula_units_Z 4
_cell_length_a 14.2145(10)
_cell_length_b 7.7681(5)
_cell_length_c 10.3928(6)
_cell_measurement_reflns_used 25
_cell_measurement_temperature 296(2)
_cell_measurement_theta_max 18.2
_cell_measurement_theta_min 11.0
_cell_volume 1122.58(13)
_computing_cell_refinement ' CAD-4 Software'
_computing_data_collection ' CAD-4 Software (Enraf-Nonius, 1989)'
_computing_data_reduction ' MolEN (Fair, 1990)'
_computing_molecular_graphics 'Xtal_GX (Hall & du Boulay, 1995)'
_computing_publication_material SHELXL97
_computing_structure_refinement 'SHELXL97 (Sheldrick, 1997)'
_computing_structure_solution ' SIR97 (Altomare et al., 1997)'
_diffrn_ambient_temperature 296(2)
_diffrn_measured_fraction_theta_full .000
_diffrn_measured_fraction_theta_max 1.000
_diffrn_measurement_device_type 'Enraf-Nonius CAD-4'
_diffrn_measurement_method \w-2\q
_diffrn_radiation_monochromator graphite
_diffrn_radiation_source 'fine-focus sealed tube'
_diffrn_radiation_type MoK\a
_diffrn_radiation_wavelength .71073
_diffrn_reflns_av_R_equivalents .022
_diffrn_reflns_av_sigmaI/netI .030
_diffrn_reflns_limit_h_max 18
_diffrn_reflns_limit_h_min -18
_diffrn_reflns_limit_k_max 10
_diffrn_reflns_limit_k_min 0
_diffrn_reflns_limit_l_max 0
_diffrn_reflns_limit_l_min -13
_diffrn_reflns_number 2851
_diffrn_reflns_theta_full 28.0
_diffrn_reflns_theta_max 28.0
_diffrn_reflns_theta_min 2.9
_diffrn_standards_decay_% 3.9
_diffrn_standards_interval_time 120
_diffrn_standards_number 3
_exptl_absorpt_coefficient_mu .082
_exptl_absorpt_correction_T_max .999
_exptl_absorpt_correction_T_min .978
_exptl_absorpt_correction_type psi-scan
_exptl_absorpt_process_details ' (North et al., 1968)'
_exptl_crystal_colour 'pale yellow'
_exptl_crystal_density_diffrn 1.309
_exptl_crystal_density_method 'not measured'
_exptl_crystal_description prism
_exptl_crystal_F_000 464
_exptl_crystal_size_max .47
_exptl_crystal_size_mid .47
_exptl_crystal_size_min .43
_refine_diff_density_max .18
_refine_diff_density_min -.22
_refine_ls_extinction_method none
_refine_ls_goodness_of_fit_ref 1.03
_refine_ls_hydrogen_treatment mixed
_refine_ls_matrix_type full
_refine_ls_number_parameters 158
_refine_ls_number_reflns 2700
_refine_ls_number_restraints 0
_refine_ls_restrained_S_all 1.03
_refine_ls_R_factor_all .074
_refine_ls_R_factor_gt .042
_refine_ls_shift/su_max <0.001
_refine_ls_shift/su_mean <0.001
_refine_ls_structure_factor_coef Fsqd
_refine_ls_weighting_details 'calc w = 1/[\s^2^(Fo^2^)+(0.0526P)^2^+0.2047P] where P = (Fo^2^+2Fc^2^)/3'
_refine_ls_weighting_scheme calc
_refine_ls_wR_factor_ref .116
_reflns_number_gt 1921
_reflns_number_total 2700
_reflns_threshold_expression I>2\s(I)
_cod_data_source_file ya6009.cif
_cod_data_source_block I
_cod_depositor_comments
;
The following automatic conversions were performed:

'_exptl_absorpt_correction_type' value ' psi-scan' changed to
'psi-scan' according to
/home/saulius/struct/CIF-dictionaries/cif_core.dic dictionary named
'cif_core.dic' version 2.4.1 from 2010-06-29.

Automatic conversion script
Id: cif_fix_values 1715 2011-07-08 13:25:40Z adriana 
;
_cod_original_sg_symbol_H-M 'P 21/c'
_cod_database_code 2200248
_cod_database_fobs_code 2200248

loop_
_symmetry_equiv_pos_as_xyz
'x, y, z'
'-x, y+1/2, -z+1/2'
'-x, -y, -z'
'x, -y-1/2, z-1/2'

loop_
_atom_site_label
_atom_site_fract_x
_atom_site_fract_y
_atom_site_fract_z
_atom_site_U_iso_or_equiv
_atom_site_adp_type
_atom_site_calc_flag
_atom_site_refinement_flags
_atom_site_occupancy
_atom_site_disorder_assembly
_atom_site_disorder_group
_atom_site_type_symbol
N1 .11507(8) .24901(15) -.12642(11) .0408(3) Uani d . 1 . . N
H1 .0638(12) .229(2) -.2009(17) .059(5) Uiso d . 1 . . H
O1 .01425(8) .53883(15) -.20816(11) .0581(3) Uani d . 1 . . O
C1 .07444(10) .54791(19) -.10252(15) .0429(3) Uani d . 1 . . C
C2 .13198(9) .39801(17) -.05691(13) .0367(3) Uani d . 1 . . C
C3 .20964(9) .36788(16) .05017(13) .0345(3) Uani d . 1 . . C
C4 .25393(10) .48854(18) .14654(14) .0423(3) Uani d . 1 . . C
H4 .3087 .4508 .2051 .051 Uiso calc R 1 . . H
C5 .22584(12) .6521(2) .16325(15) .0489(4) Uani d . 1 . . C
H5 .2629 .7120 .2333 .059 Uiso calc R 1 . . H
C6 .14712(12) .74387(19) .08764(16) .0512(4) Uani d . 1 . . C
H6 .1370 .8516 .1213 .061 Uiso calc R 1 . . H
C7 .08409(11) .70298(19) -.02457(16) .0502(4) Uani d . 1 . . C
H7 .0398 .7888 -.0567 .060 Uiso calc R 1 . . H
C8 .17702(10) .12603(18) -.06909(14) .0398(3) Uani d . 1 . . C
H8 .1783 .0133 -.0988 .048 Uiso calc R 1 . . H
C9 .23780(9) .19225(17) .03951(13) .0361(3) Uani d . 1 . . C
C10 .31509(9) .09397(17) .12569(13) .0375(3) Uani d . 1 . . C
C11 .32669(10) .09459(19) .26228(14) .0431(3) Uani d . 1 . . C
H11 .2870 .1634 .3015 .052 Uiso calc R 1 . . H
C12 .39655(11) -.0060(2) .34035(17) .0539(4) Uani d . 1 . . C
H12 .4032 -.0047 .4313 .065 Uiso calc R 1 . . H
C13 .45612(11) -.1079(2) .28404(19) .0608(5) Uani d . 1 . . C
H13 .5032 -.1748 .3366 .073 Uiso calc R 1 . . H
C14 .44574(12) -.1101(2) .1495(2) .0619(5) Uani d . 1 . . C
H14 .4858 -.1791 .1112 .074 Uiso calc R 1 . . H
C15 .37617(11) -.0105(2) .07085(17) .0503(4) Uani d . 1 . . C
H15 .3700 -.0132 -.0200 .060 Uiso calc R 1 . . H

loop_
_atom_site_aniso_label
_atom_site_aniso_U_11
_atom_site_aniso_U_22
_atom_site_aniso_U_33
_atom_site_aniso_U_12
_atom_site_aniso_U_13
_atom_site_aniso_U_23
N1 .0399(6) .0405(6) .0377(6) -.0053(5) -.0020(5) .0007(5)
O1 .0530(6) .0540(7) .0580(7) .0037(5) -.0102(5) .0132(5)
C1 .0378(7) .0419(8) .0474(8) -.0013(6) .0053(6) .0121(6)
C2 .0349(6) .0367(7) .0369(7) -.0044(5) .0041(5) .0034(5)
C3 .0344(6) .0338(6) .0348(7) -.0025(5) .0058(5) .0031(5)
C4 .0433(7) .0391(7) .0404(7) -.0053(6) -.0009(6) .0015(6)
C5 .0606(9) .0383(7) .0452(8) -.0101(7) .0048(7) -.0041(6)
C6 .0646(10) .0333(7) .0581(9) -.0009(7) .0182(8) .0014(6)
C7 .0506(8) .0363(7) .0629(10) .0047(6) .0102(7) .0106(7)
C8 .0436(7) .0341(7) .0407(7) -.0027(6) .0063(6) -.0003(6)
C9 .0369(6) .0348(6) .0356(7) -.0019(5) .0056(5) .0013(5)
C10 .0350(6) .0341(6) .0415(7) -.0014(5) .0040(5) .0007(6)
C11 .0430(7) .0419(7) .0422(7) .0037(6) .0038(6) -.0006(6)
C12 .0509(9) .0536(9) .0494(9) .0022(7) -.0075(7) .0055(7)
C13 .0440(8) .0537(10) .0767(12) .0105(7) -.0056(8) .0123(9)
C14 .0486(9) .0572(10) .0811(13) .0166(8) .0161(9) .0008(9)
C15 .0499(8) .0506(9) .0514(9) .0066(7) .0129(7) -.0004(7)

loop_
_atom_type_symbol
_atom_type_description
_atom_type_scat_dispersion_real
_atom_type_scat_dispersion_imag
_atom_type_scat_source
C C .0033 .0016 'International Tables Vol C Tables 4.2.6.8 and 6.1.1.4'
H H .0000 .0000 'International Tables Vol C Tables 4.2.6.8 and 6.1.1.4'
N N .0061 .0033 'International Tables Vol C Tables 4.2.6.8 and 6.1.1.4'
O O .0106 .0060 'International Tables Vol C Tables 4.2.6.8 and 6.1.1.4'

loop_
_geom_angle_atom_site_label_1
_geom_angle_atom_site_label_2
_geom_angle_atom_site_label_3
_geom_angle
C8 N1 C2 109.92(11)
C8 N1 H1 123.7(10)
C2 N1 H1 126.2(10)
O1 C1 C7 120.67(13)
O1 C1 C2 118.80(14)
C7 C1 C2 120.49(13)
N1 C2 C3 107.47(11)
N1 C2 C1 119.09(12)
C3 C2 C1 133.42(12)
C2 C3 C4 127.22(12)
C2 C3 C9 106.36(11)
C4 C3 C9 126.38(12)
C5 C4 C3 127.63(14)
C5 C4 H4 116.2
C3 C4 H4 116.2
C4 C5 C6 128.33(14)
C4 C5 H5 115.8
C6 C5 H5 115.8
C7 C6 C5 131.65(15)
C7 C6 H6 114.2
C5 C6 H6 114.2
C6 C7 C1 130.47(14)
C6 C7 H7 114.8
C1 C7 H7 114.8
N1 C8 C9 109.84(12)
N1 C8 H8 125.1
C9 C8 H8 125.1
C8 C9 C3 106.41(11)
C8 C9 C10 124.56(12)
C3 C9 C10 129.03(12)
C15 C10 C11 117.78(13)
C15 C10 C9 120.06(13)
C11 C10 C9 122.08(12)
C12 C11 C10 120.86(14)
C12 C11 H11 119.6
C10 C11 H11 119.6
C13 C12 C11 120.33(16)
C13 C12 H12 119.8
C11 C12 H12 119.8
C12 C13 C14 119.62(15)
C12 C13 H13 120.2
C14 C13 H13 120.2
C13 C14 C15 120.47(16)
C13 C14 H14 119.8
C15 C14 H14 119.8
C14 C15 C10 120.94(15)
C14 C15 H15 119.5
C10 C15 H15 119.5

loop_
_geom_bond_atom_site_label_1
_geom_bond_atom_site_label_2
_geom_bond_site_symmetry_2
_geom_bond_distance
_geom_bond_publ_flag
N1 C2 . 1.3591(17) yes
N1 C8 . 1.3510(18) yes
N1 H1 . .959(17) yes
O1 C1 . 1.2460(17) yes
C1 C2 . 1.4452(19) yes
C1 C7 . 1.442(2) yes
C2 C3 . 1.4149(18) yes
C3 C4 . 1.4199(19) yes
C3 C9 . 1.4326(19) yes
C4 C5 . 1.354(2) yes
C4 H4 . .9300 ?
C5 C6 . 1.419(2) yes
C5 H5 . .9300 ?
C6 C7 . 1.353(2) yes
C6 H6 . .9300 ?
C7 H7 . .9300 ?
C8 C9 . 1.3712(18) yes
C8 H8 . .9300 ?
C9 C10 . 1.4777(18) yes
C10 C11 . 1.3948(19) yes
C10 C15 . 1.394(2) yes
C11 C12 . 1.386(2) yes
C11 H11 . .9300 ?
C12 C13 . 1.375(3) yes
C12 H12 . .9300 ?
C13 C14 . 1.375(3) yes
C13 H13 . .9300 ?
C14 C15 . 1.382(2) yes
C14 H14 . .9300 ?
C15 H15 . .9300 ?

loop_
_geom_hbond_atom_site_label_D
_geom_hbond_atom_site_label_H
_geom_hbond_atom_site_label_A
_geom_hbond_site_symmetry_A
_geom_hbond_distance_DH
_geom_hbond_distance_HA
_geom_hbond_distance_DA
_geom_hbond_angle_DHA
_geom_hbond_publ_flag
N1 H1 O1 2_544 .959(17) 1.968(16) 2.773(2) 140.38(10) yes

loop_
_geom_torsion_atom_site_label_1
_geom_torsion_atom_site_label_2
_geom_torsion_atom_site_label_3
_geom_torsion_atom_site_label_4
_geom_torsion
_geom_torsion_publ_flag
C8 N1 C2 C3 .43(16) ?
C8 N1 C2 C1 179.03(12) ?
O1 C1 C2 N1 -3.7(2) ?
C7 C1 C2 N1 173.98(13) ?
O1 C1 C2 C3 174.47(15) ?
C7 C1 C2 C3 -7.9(2) ?
N1 C2 C3 C4 177.89(13) ?
C1 C2 C3 C4 -.4(3) ?
N1 C2 C3 C9 .18(15) ?
C1 C2 C3 C9 -178.14(14) ?
C2 C3 C4 C5 6.6(2) ?
C9 C3 C4 C5 -176.15(15) ?
C3 C4 C5 C6 -1.5(3) ?
C4 C5 C6 C7 -5.9(3) ?
C5 C6 C7 C1 2.4(3) ?
O1 C1 C7 C6 -175.93(16) ?
C2 C1 C7 C6 6.4(3) ?
C2 N1 C8 C9 -.91(16) ?
N1 C8 C9 C3 .99(15) ?
N1 C8 C9 C10 -179.72(12) ?
C2 C3 C9 C8 -.71(15) ?
C4 C3 C9 C8 -178.44(14) ?
C2 C3 C9 C10 -179.96(13) ?
C4 C3 C9 C10 2.3(2) ?
C8 C9 C10 C15 45.5(2) ?
C3 C9 C10 C11 48.0(2) yes
C3 C9 C10 C15 -135.37(15) yes
C8 C9 C10 C11 -131.13(15) ?
C15 C10 C11 C12 -.2(2) ?
C9 C10 C11 C12 176.50(13) ?
C10 C11 C12 C13 .3(2) ?
C11 C12 C13 C14 -.3(3) ?
C12 C13 C14 C15 .2(3) ?
C13 C14 C15 C10 -.1(3) ?
C11 C10 C15 C14 .1(2) ?
C9 C10 C15 C14 -176.71(14) ?

loop_
_cod_related_entry_id
_cod_related_entry_database
_cod_related_entry_code
1 ChemSpider 21132953
